data_7107229
loop_
_publ_author_name
'Adam J. Ruddy'
'Samuel Mitton'
'Robert McDonald'
'Laura Turculet'

_publ_section_title
;
 'Hemilabile' silyl pincer ligation: platinum group PSiN complexes and
 triple C-H activation to form a (PSiC)Ru carbene complex
;
_journal_name_full Chem.Commun.
_journal_page_first 1159
_journal_paper_doi 10.1039/c2cc16751d
_journal_volume 48
_journal_year 2012
_chemical_formula_moiety 'C26 H45 Cl N P2 Rh Si'
_chemical_formula_sum 'C26 H45 Cl N P2 Rh Si'
_chemical_formula_weight 600.02
_chemical_name_systematic
;
?
;
_space_group_IT_number 2
_symmetry_cell_setting triclinic
_symmetry_space_group_name_Hall '-P 1'
_symmetry_space_group_name_H-M 'P -1'
_atom_sites_solution_hydrogens geom
_atom_sites_solution_primary direct
_atom_sites_solution_secondary difmap
_audit_creation_method SHELXL-97
_cell_angle_alpha 93.9595(7)
_cell_angle_beta 100.2991(7)
_cell_angle_gamma 106.6562(7)
_cell_formula_units_Z 2
_cell_length_a 8.5401(6)
_cell_length_b 9.8992(7)
_cell_length_c 18.8502(13)
_cell_measurement_reflns_used 7626
_cell_measurement_temperature 173(2)
_cell_measurement_theta_max 27.48
_cell_measurement_theta_min 2.30
_cell_volume 1489.85(18)
_computing_cell_refinement 'Bruker SAINT'
_computing_data_collection 'Bruker APEX2'
_computing_data_reduction 'Bruker SAINT'
_computing_molecular_graphics 'Bruker SHELXTL'
_computing_publication_material 'Bruker SHELXTL'
_computing_structure_refinement 'SHELXL-97 (Sheldrick, 2008)'
_computing_structure_solution 'DIRDIF-2008 (Beurskens et al., 2008)'
_diffrn_ambient_temperature 173(2)
_diffrn_measured_fraction_theta_full 0.994
_diffrn_measured_fraction_theta_max 0.988
_diffrn_measurement_device_type 'Bruker APEX-II CCD'
_diffrn_measurement_method '\w scans'
_diffrn_radiation_monochromator graphite
_diffrn_radiation_source 'fine-focus sealed tube'
_diffrn_radiation_type MoK\a
_diffrn_radiation_wavelength 0.71073
_diffrn_reflns_av_R_equivalents 0.0115
_diffrn_reflns_av_sigmaI/netI 0.0172
_diffrn_reflns_limit_h_max 11
_diffrn_reflns_limit_h_min -11
_diffrn_reflns_limit_k_max 12
_diffrn_reflns_limit_k_min -12
_diffrn_reflns_limit_l_max 24
_diffrn_reflns_limit_l_min -24
_diffrn_reflns_number 13114
_diffrn_reflns_theta_full 27.00
_diffrn_reflns_theta_max 27.51
_diffrn_reflns_theta_min 1.11
_exptl_absorpt_coefficient_mu 0.825
_exptl_absorpt_correction_T_max 0.7941
_exptl_absorpt_correction_T_min 0.7290
_exptl_absorpt_correction_type integration
_exptl_absorpt_process_details 'SADABS (Sheldrick, 2008)'
_exptl_crystal_colour colourless
_exptl_crystal_density_diffrn 1.338
_exptl_crystal_density_method 'not measured'
_exptl_crystal_description fragment
_exptl_crystal_F_000 628
_exptl_crystal_size_max 0.41
_exptl_crystal_size_mid 0.34
_exptl_crystal_size_min 0.29
_refine_diff_density_max 0.509
_refine_diff_density_min -0.348
_refine_diff_density_rms 0.057
_refine_ls_extinction_method none
_refine_ls_goodness_of_fit_ref 1.057
_refine_ls_hydrogen_treatment mixed
_refine_ls_matrix_type full
_refine_ls_number_parameters 293
_refine_ls_number_reflns 6763
_refine_ls_number_restraints 0
_refine_ls_restrained_S_all 1.057
_refine_ls_R_factor_all 0.0218
_refine_ls_R_factor_gt 0.0204
_refine_ls_shift/su_max 0.001
_refine_ls_shift/su_mean 0.000
_refine_ls_structure_factor_coef Fsqd
_refine_ls_weighting_details 'calc w=1/[\s^2^(Fo^2^)+(0.0270P)^2^+0.7029P] where P=(Fo^2^+2Fc^2^)/3'
_refine_ls_weighting_scheme calc
_refine_ls_wR_factor_gt 0.0542
_refine_ls_wR_factor_ref 0.0553
_reflns_number_gt 6418
_reflns_number_total 6763
_reflns_threshold_expression I>2\s(I)
_cod_data_source_file c2cc16751d.txt
_cod_data_source_block dal10a1
_cod_database_code 7107229

loop_
_symmetry_equiv_pos_as_xyz
'x, y, z'
'-x, -y, -z'

loop_
_atom_site_label
_atom_site_type_symbol
_atom_site_fract_x
_atom_site_fract_y
_atom_site_fract_z
_atom_site_U_iso_or_equiv
_atom_site_adp_type
_atom_site_occupancy
_atom_site_symmetry_multiplicity
_atom_site_calc_flag
_atom_site_refinement_flags
Rh Rh 0.515698(13) 0.232671(11) 0.229872(6) 0.01822(4) Uani 1 1 d .
H1 H 0.378(3) 0.121(2) 0.2466(12) 0.041(6) Uiso 1 1 d .
Cl Cl 0.69948(5) 0.45226(4) 0.20360(2) 0.03576(10) Uani 1 1 d .
P1 P 0.66585(5) 0.20397(4) 0.34186(2) 0.01815(8) Uani 1 1 d .
P2 P 0.32878(5) 0.25557(5) 0.13051(2) 0.02670(9) Uani 1 1 d .
Si Si 0.51644(5) 0.01140(4) 0.19206(2) 0.01893(8) Uani 1 1 d .
N N 0.19410(17) -0.15329(16) 0.24791(8) 0.0299(3) Uani 1 1 d .
C1 C 0.6723(2) 0.03508(19) 0.13078(9) 0.0296(3) Uani 1 1 d .
H1A H 0.6780 -0.0582 0.1126 0.036 Uiso 1 1 calc R
H1B H 0.7826 0.0931 0.1583 0.036 Uiso 1 1 calc R
H1C H 0.6370 0.0826 0.0897 0.036 Uiso 1 1 calc R
C2 C 0.2720(3) 0.4154(2) 0.14894(12) 0.0487(5) Uani 1 1 d .
H2A H 0.1924 0.4255 0.1068 0.058 Uiso 1 1 calc R
H2B H 0.3723 0.4982 0.1584 0.058 Uiso 1 1 calc R
H2C H 0.2205 0.4089 0.1916 0.058 Uiso 1 1 calc R
C3 C 0.1242(3) 0.1249(3) 0.10150(16) 0.0616(7) Uani 1 1 d .
H3A H 0.0623 0.1516 0.0586 0.074 Uiso 1 1 calc R
H3B H 0.0627 0.1210 0.1409 0.074 Uiso 1 1 calc R
H3C H 0.1370 0.0313 0.0894 0.074 Uiso 1 1 calc R
C4 C 0.4002(3) 0.2745(3) 0.04651(11) 0.0628(7) Uani 1 1 d .
H4A H 0.3101 0.2829 0.0085 0.075 Uiso 1 1 calc R
H4B H 0.4327 0.1910 0.0323 0.075 Uiso 1 1 calc R
H4C H 0.4967 0.3600 0.0530 0.075 Uiso 1 1 calc R
C11 C 0.60520(18) -0.06472(16) 0.27329(8) 0.0210(3) Uani 1 1 d .
C12 C 0.66139(19) 0.01765(16) 0.34152(8) 0.0220(3) Uani 1 1 d .
C13 C 0.7158(2) -0.04233(18) 0.40286(9) 0.0301(3) Uani 1 1 d .
H13 H 0.7499 0.0124 0.4495 0.036 Uiso 1 1 calc R
C14 C 0.7200(2) -0.18152(19) 0.39555(10) 0.0350(4) Uani 1 1 d .
H14 H 0.7561 -0.2221 0.4372 0.042 Uiso 1 1 calc R
C15 C 0.6721(2) -0.26127(18) 0.32793(10) 0.0343(4) Uani 1 1 d .
H15 H 0.6786 -0.3556 0.3229 0.041 Uiso 1 1 calc R
C16 C 0.6144(2) -0.20365(17) 0.26745(9) 0.0289(3) Uani 1 1 d .
H16 H 0.5806 -0.2595 0.2212 0.035 Uiso 1 1 calc R
C21 C 0.32149(19) -0.13075(16) 0.14064(8) 0.0224(3) Uani 1 1 d .
C22 C 0.18550(19) -0.19459(16) 0.17188(9) 0.0242(3) Uani 1 1 d .
C23 C 0.0441(2) -0.29704(18) 0.13027(10) 0.0311(4) Uani 1 1 d .
H23 H -0.0471 -0.3394 0.1521 0.037 Uiso 1 1 calc R
C24 C 0.0355(2) -0.33739(19) 0.05764(10) 0.0346(4) Uani 1 1 d .
H24 H -0.0614 -0.4067 0.0297 0.042 Uiso 1 1 calc R
C25 C 0.1679(2) -0.27692(19) 0.02568(9) 0.0340(4) Uani 1 1 d .
H25 H 0.1629 -0.3046 -0.0242 0.041 Uiso 1 1 calc R
C26 C 0.3082(2) -0.17549(18) 0.06704(9) 0.0291(3) Uani 1 1 d .
H26 H 0.3989 -0.1347 0.0446 0.035 Uiso 1 1 calc R
C27 C 0.0526(3) -0.1058(3) 0.25898(13) 0.0529(6) Uani 1 1 d .
H27A H 0.0636 -0.0778 0.3110 0.063 Uiso 1 1 calc R
H27B H -0.0515 -0.1834 0.2409 0.063 Uiso 1 1 calc R
H27C H 0.0505 -0.0243 0.2325 0.063 Uiso 1 1 calc R
C28 C 0.2045(3) -0.2693(2) 0.29061(11) 0.0483(5) Uani 1 1 d .
H28A H 0.3014 -0.2990 0.2838 0.058 Uiso 1 1 calc R
H28B H 0.1025 -0.3498 0.2745 0.058 Uiso 1 1 calc R
H28C H 0.2166 -0.2368 0.3422 0.058 Uiso 1 1 calc R
C31 C 0.89673(19) 0.30449(17) 0.36805(9) 0.0247(3) Uani 1 1 d .
C32 C 0.9683(2) 0.2765(2) 0.30113(10) 0.0324(4) Uani 1 1 d .
H32A H 1.0886 0.3262 0.3113 0.039 Uiso 1 1 calc R
H32B H 0.9128 0.3115 0.2594 0.039 Uiso 1 1 calc R
H32C H 0.9492 0.1742 0.2900 0.039 Uiso 1 1 calc R
C33 C 0.9202(2) 0.46376(17) 0.38324(9) 0.0304(3) Uani 1 1 d .
H33A H 1.0397 0.5159 0.3968 0.036 Uiso 1 1 calc R
H33B H 0.8661 0.4808 0.4232 0.036 Uiso 1 1 calc R
H33C H 0.8698 0.4965 0.3395 0.036 Uiso 1 1 calc R
C34 C 0.9971(2) 0.2588(2) 0.43314(10) 0.0353(4) Uani 1 1 d .
H34A H 1.1145 0.3171 0.4420 0.042 Uiso 1 1 calc R
H34B H 0.9893 0.1585 0.4224 0.042 Uiso 1 1 calc R
H34C H 0.9516 0.2717 0.4764 0.042 Uiso 1 1 calc R
C35 C 0.55329(19) 0.24352(17) 0.41490(8) 0.0237(3) Uani 1 1 d .
C36 C 0.3960(2) 0.11608(19) 0.40768(10) 0.0324(4) Uani 1 1 d .
H36A H 0.3338 0.1325 0.4447 0.039 Uiso 1 1 calc R
H36B H 0.4283 0.0298 0.4146 0.039 Uiso 1 1 calc R
H36C H 0.3254 0.1046 0.3592 0.039 Uiso 1 1 calc R
C37 C 0.4990(2) 0.37512(19) 0.39776(10) 0.0333(4) Uani 1 1 d .
H37A H 0.4395 0.3983 0.4345 0.040 Uiso 1 1 calc R
H37B H 0.4251 0.3551 0.3496 0.040 Uiso 1 1 calc R
H37C H 0.5980 0.4558 0.3983 0.040 Uiso 1 1 calc R
C38 C 0.6510(2) 0.2704(2) 0.49375(9) 0.0330(4) Uani 1 1 d .
H38A H 0.5801 0.2889 0.5264 0.040 Uiso 1 1 calc R
H38B H 0.7507 0.3529 0.4995 0.040 Uiso 1 1 calc R
H38C H 0.6845 0.1866 0.5057 0.040 Uiso 1 1 calc R

loop_
_atom_site_aniso_label
_atom_site_aniso_U_11
_atom_site_aniso_U_22
_atom_site_aniso_U_33
_atom_site_aniso_U_23
_atom_site_aniso_U_13
_atom_site_aniso_U_12
Rh 0.01866(6) 0.01821(6) 0.01762(6) 0.00336(4) 0.00238(4) 0.00592(4)
Cl 0.0337(2) 0.0258(2) 0.0392(2) 0.01497(17) -0.00042(17) -0.00182(16)
P1 0.01855(17) 0.01854(17) 0.01682(17) 0.00298(13) 0.00249(13) 0.00537(14)
P2 0.0276(2) 0.0319(2) 0.0221(2) 0.00375(16) -0.00004(16) 0.01453(17)
Si 0.01881(19) 0.01954(19) 0.01802(19) 0.00202(15) 0.00492(15) 0.00460(15)
N 0.0257(7) 0.0337(8) 0.0266(7) 0.0022(6) 0.0094(6) 0.0012(6)
C1 0.0275(8) 0.0340(9) 0.0284(8) 0.0027(7) 0.0122(7) 0.0074(7)
C2 0.0588(13) 0.0490(12) 0.0444(11) 0.0001(9) -0.0046(10) 0.0363(11)
C3 0.0378(11) 0.0511(13) 0.0812(18) 0.0156(12) -0.0232(11) 0.0108(10)
C4 0.0609(15) 0.121(2) 0.0238(10) 0.0177(12) 0.0105(10) 0.0514(16)
C11 0.0198(7) 0.0203(7) 0.0242(7) 0.0053(6) 0.0068(6) 0.0060(5)
C12 0.0227(7) 0.0209(7) 0.0244(7) 0.0065(6) 0.0060(6) 0.0082(6)
C13 0.0382(9) 0.0311(8) 0.0238(8) 0.0083(6) 0.0054(7) 0.0145(7)
C14 0.0440(10) 0.0342(9) 0.0351(9) 0.0181(7) 0.0110(8) 0.0199(8)
C15 0.0434(10) 0.0245(8) 0.0425(10) 0.0118(7) 0.0140(8) 0.0173(7)
C16 0.0341(9) 0.0223(8) 0.0320(9) 0.0035(6) 0.0092(7) 0.0095(7)
C21 0.0235(7) 0.0199(7) 0.0221(7) 0.0023(6) 0.0031(6) 0.0053(6)
C22 0.0235(7) 0.0217(7) 0.0257(8) 0.0031(6) 0.0031(6) 0.0057(6)
C23 0.0245(8) 0.0263(8) 0.0372(9) 0.0039(7) 0.0025(7) 0.0021(6)
C24 0.0314(9) 0.0269(8) 0.0356(9) -0.0022(7) -0.0074(7) 0.0036(7)
C25 0.0402(10) 0.0340(9) 0.0228(8) -0.0028(7) -0.0026(7) 0.0104(8)
C26 0.0318(8) 0.0305(8) 0.0235(8) 0.0021(6) 0.0056(6) 0.0076(7)
C27 0.0384(11) 0.0717(15) 0.0479(12) -0.0115(11) 0.0161(9) 0.0159(11)
C28 0.0546(13) 0.0515(12) 0.0311(10) 0.0148(9) 0.0105(9) 0.0013(10)
C31 0.0194(7) 0.0276(8) 0.0246(8) 0.0035(6) 0.0015(6) 0.0051(6)
C32 0.0212(8) 0.0427(10) 0.0335(9) 0.0048(7) 0.0074(7) 0.0087(7)
C33 0.0269(8) 0.0266(8) 0.0294(8) 0.0009(6) 0.0009(6) -0.0011(6)
C34 0.0247(8) 0.0452(10) 0.0334(9) 0.0091(8) -0.0018(7) 0.0102(7)
C35 0.0255(8) 0.0260(8) 0.0196(7) 0.0018(6) 0.0063(6) 0.0073(6)
C36 0.0291(8) 0.0372(9) 0.0284(8) 0.0028(7) 0.0119(7) 0.0028(7)
C37 0.0380(9) 0.0345(9) 0.0337(9) 0.0030(7) 0.0122(7) 0.0186(8)
C38 0.0354(9) 0.0412(10) 0.0209(8) 0.0009(7) 0.0060(7) 0.0098(8)

loop_
_atom_type_symbol
_atom_type_description
_atom_type_scat_dispersion_real
_atom_type_scat_dispersion_imag
_atom_type_scat_source
C C 0.0033 0.0016 'International Tables Vol C Tables 4.2.6.8 and 6.1.1.4'
H H 0.0000 0.0000 'International Tables Vol C Tables 4.2.6.8 and 6.1.1.4'
N N 0.0061 0.0033 'International Tables Vol C Tables 4.2.6.8 and 6.1.1.4'
Si Si 0.0817 0.0704 'International Tables Vol C Tables 4.2.6.8 and 6.1.1.4'
P P 0.1023 0.0942 'International Tables Vol C Tables 4.2.6.8 and 6.1.1.4'
Cl Cl 0.1484 0.1585 'International Tables Vol C Tables 4.2.6.8 and 6.1.1.4'
Rh Rh -1.1178 0.9187 'International Tables Vol C Tables 4.2.6.8 and 6.1.1.4'

loop_
_geom_angle_atom_site_label_1
_geom_angle_atom_site_label_2
_geom_angle_atom_site_label_3
_geom_angle
Si Rh P2 97.151(16)
Si Rh P1 85.697(14)
P2 Rh P1 169.676(15)
Si Rh Cl 125.470(17)
P2 Rh Cl 85.074(16)
P1 Rh Cl 101.401(14)
C12 P1 C31 103.18(7)
C12 P1 C35 106.98(7)
C31 P1 C35 110.95(7)
C12 P1 Rh 109.29(5)
C31 P1 Rh 118.08(5)
C35 P1 Rh 107.79(5)
C4 P2 C2 104.32(12)
C4 P2 C3 102.24(14)
C2 P2 C3 100.96(12)
C4 P2 Rh 117.03(8)
C2 P2 Rh 109.22(7)
C3 P2 Rh 120.84(8)
C11 Si C1 106.18(7)
C11 Si C21 107.17(7)
C1 Si C21 106.03(7)
C11 Si Rh 108.19(5)
C1 Si Rh 105.79(6)
C21 Si Rh 122.44(5)
C22 N C27 111.96(15)
C22 N C28 111.14(15)
C27 N C28 109.99(17)
C16 C11 C12 118.54(14)
C16 C11 Si 121.46(12)
C12 C11 Si 120.00(11)
C11 C12 C13 119.97(14)
C11 C12 P1 115.24(11)
C13 C12 P1 124.73(12)
C14 C13 C12 120.05(16)
C15 C14 C13 120.26(16)
C14 C15 C16 119.90(16)
C15 C16 C11 121.18(16)
C26 C21 C22 116.97(14)
C26 C21 Si 119.40(12)
C22 C21 Si 123.62(12)
C23 C22 C21 120.55(15)
C23 C22 N 120.40(14)
C21 C22 N 119.05(14)
C24 C23 C22 120.62(16)
C25 C24 C23 120.01(16)
C24 C25 C26 119.30(16)
C25 C26 C21 122.54(16)
C33 C31 C32 109.30(14)
C33 C31 C34 108.93(14)
C32 C31 C34 107.39(14)
C33 C31 P1 109.45(11)
C32 C31 P1 105.47(11)
C34 C31 P1 116.08(11)
C38 C35 C36 108.48(13)
C38 C35 C37 108.61(14)
C36 C35 C37 108.46(14)
C38 C35 P1 116.88(11)
C36 C35 P1 106.89(11)
C37 C35 P1 107.26(11)

loop_
_geom_bond_atom_site_label_1
_geom_bond_atom_site_label_2
_geom_bond_distance
Rh Si 2.2584(4)
Rh P2 2.3031(4)
Rh P1 2.3463(4)
Rh Cl 2.4300(4)
P1 C12 1.8335(15)
P1 C31 1.8924(16)
P1 C35 1.8941(16)
P2 C4 1.799(2)
P2 C2 1.812(2)
P2 C3 1.814(2)
Si C11 1.8865(15)
Si C1 1.8890(16)
Si C21 1.8929(16)
N C22 1.446(2)
N C27 1.459(3)
N C28 1.461(2)
C11 C16 1.398(2)
C11 C12 1.400(2)
C12 C13 1.402(2)
C13 C14 1.387(2)
C14 C15 1.380(3)
C15 C16 1.385(2)
C21 C26 1.401(2)
C21 C22 1.404(2)
C22 C23 1.397(2)
C23 C24 1.383(3)
C24 C25 1.380(3)
C25 C26 1.386(2)
C31 C33 1.531(2)
C31 C32 1.538(2)
C31 C34 1.539(2)
C35 C38 1.533(2)
C35 C36 1.534(2)
C35 C37 1.539(2)

loop_
_geom_torsion_atom_site_label_1
_geom_torsion_atom_site_label_2
_geom_torsion_atom_site_label_3
_geom_torsion_atom_site_label_4
_geom_torsion
Si Rh P1 C12 -11.06(5)
P2 Rh P1 C12 95.41(10)
Cl Rh P1 C12 -136.40(5)
Si Rh P1 C31 106.36(6)
P2 Rh P1 C31 -147.16(9)
Cl Rh P1 C31 -18.98(6)
Si Rh P1 C35 -126.99(5)
P2 Rh P1 C35 -20.52(10)
Cl Rh P1 C35 107.67(5)
Si Rh P2 C4 -70.76(12)
P1 Rh P2 C4 -176.24(13)
Cl Rh P2 C4 54.42(12)
Si Rh P2 C2 171.09(9)
P1 Rh P2 C2 65.61(13)
Cl Rh P2 C2 -63.73(9)
Si Rh P2 C3 54.81(12)
P1 Rh P2 C3 -50.66(15)
Cl Rh P2 C3 179.99(12)
P2 Rh Si C11 -162.43(5)
P1 Rh Si C11 7.60(5)
Cl Rh Si C11 108.54(5)
P2 Rh Si C1 84.13(6)
P1 Rh Si C1 -105.85(6)
Cl Rh Si C1 -4.91(6)
P2 Rh Si C21 -37.18(6)
P1 Rh Si C21 132.84(6)
Cl Rh Si C21 -126.22(6)
C1 Si C11 C16 -69.78(14)
C21 Si C11 C16 43.21(14)
Rh Si C11 C16 177.04(12)
C1 Si C11 C12 111.14(13)
C21 Si C11 C12 -135.87(12)
Rh Si C11 C12 -2.04(13)
C16 C11 C12 C13 -3.8(2)
Si C11 C12 C13 175.29(12)
C16 C11 C12 P1 173.52(12)
Si C11 C12 P1 -7.37(16)
C31 P1 C12 C11 -113.37(12)
C35 P1 C12 C11 129.53(12)
Rh P1 C12 C11 13.08(13)
C31 P1 C12 C13 63.82(15)
C35 P1 C12 C13 -53.28(16)
Rh P1 C12 C13 -169.72(13)
C11 C12 C13 C14 2.5(2)
P1 C12 C13 C14 -174.62(14)
C12 C13 C14 C15 0.5(3)
C13 C14 C15 C16 -2.1(3)
C14 C15 C16 C11 0.6(3)
C12 C11 C16 C15 2.3(2)
Si C11 C16 C15 -176.78(13)
C11 Si C21 C26 -123.92(13)
C1 Si C21 C26 -10.83(15)
Rh Si C21 C26 110.37(12)
C11 Si C21 C22 56.83(14)
C1 Si C21 C22 169.92(13)
Rh Si C21 C22 -68.87(14)
C26 C21 C22 C23 -0.5(2)
Si C21 C22 C23 178.77(12)
C26 C21 C22 N 179.22(14)
Si C21 C22 N -1.5(2)
C27 N C22 C23 -55.1(2)
C28 N C22 C23 68.3(2)
C27 N C22 C21 125.14(18)
C28 N C22 C21 -111.41(17)
C21 C22 C23 C24 0.0(3)
N C22 C23 C24 -179.69(16)
C22 C23 C24 C25 0.4(3)
C23 C24 C25 C26 -0.3(3)
C24 C25 C26 C21 -0.2(3)
C22 C21 C26 C25 0.6(2)
Si C21 C26 C25 -178.69(14)
C12 P1 C31 C33 -170.52(11)
C35 P1 C31 C33 -56.26(13)
Rh P1 C31 C33 68.85(12)
C12 P1 C31 C32 71.99(12)
C35 P1 C31 C32 -173.74(11)
Rh P1 C31 C32 -48.64(12)
C12 P1 C31 C34 -46.74(14)
C35 P1 C31 C34 67.52(14)
Rh P1 C31 C34 -167.38(11)
C12 P1 C35 C38 78.36(14)
C31 P1 C35 C38 -33.49(14)
Rh P1 C35 C38 -164.20(11)
C12 P1 C35 C36 -43.32(13)
C31 P1 C35 C36 -155.18(11)
Rh P1 C35 C36 74.12(11)
C12 P1 C35 C37 -159.48(11)
C31 P1 C35 C37 88.66(12)
Rh P1 C35 C37 -42.04(12)
